data_7012958
loop_
_publ_author_name
'Hesford, Matthew J.'
'Levason, William'
'Matthews, Melissa L.'
'Orchard, Simon D.'
'Reid, Gillian'

_publ_section_title
;
 Synthesis, characterisation and coordinating properties of the small
 ring S2Te-donor macrocycles [9]aneS2Te, [11]aneS2Te and [12]aneS2Te
;
_journal_issue 12
_journal_name_full 'Dalton Transactions'
_journal_page_first 2434
_journal_paper_doi 10.1039/b302985a
_journal_year 2003
_chemical_formula_moiety 'C4 H8 S Te'
_chemical_formula_sum 'C4 H8 S Te'
_chemical_formula_weight 215.76
_chemical_name_systematic
; 
1-thia-4-tellurocyclohexane 
;
_space_group_IT_number 14
_symmetry_cell_setting monoclinic
_symmetry_Int_Tables_number 14
_symmetry_space_group_name_Hall '-P 2yn'
_symmetry_space_group_name_H-M 'P 1 21/n 1'
_atom_sites_solution_hydrogens geom
_atom_sites_solution_primary direct
_atom_sites_solution_secondary difmap
_audit_creation_method 'SHELXL-97 + hand edit'
_cell_angle_alpha 90.00
_cell_angle_beta 93.635(10)
_cell_angle_gamma 90.00
_cell_formula_units_Z 2
_cell_length_a 7.020(2)
_cell_length_b 5.6344(15)
_cell_length_c 8.009(3)
_cell_measurement_reflns_used 1386
_cell_measurement_temperature 120(2)
_cell_measurement_theta_max 27.48
_cell_measurement_theta_min 2.91
_cell_volume 316.15(17)
_computing_structure_refinement 'SHELXL-97 (Sheldrick, 1997)'
_computing_structure_solution 'SHELXS-97 (Sheldrick, 1997)'
_diffrn_ambient_temperature 120(2)
_diffrn_measured_fraction_theta_full 0.978
_diffrn_measured_fraction_theta_max 0.978
_diffrn_measurement_device_type 'area detector, Nonius Kappa ccd'
_diffrn_measurement_method '\f and \w scans'
_diffrn_radiation_monochromator graphite
_diffrn_radiation_source 'Nonius rotating anode'
_diffrn_radiation_type MoK\a
_diffrn_radiation_wavelength 0.71073
_diffrn_reflns_av_R_equivalents 0.0396
_diffrn_reflns_av_sigmaI/netI 0.0415
_diffrn_reflns_limit_h_max 9
_diffrn_reflns_limit_h_min -8
_diffrn_reflns_limit_k_max 7
_diffrn_reflns_limit_k_min -6
_diffrn_reflns_limit_l_max 10
_diffrn_reflns_limit_l_min -9
_diffrn_reflns_number 1829
_diffrn_reflns_theta_full 27.41
_diffrn_reflns_theta_max 27.41
_diffrn_reflns_theta_min 3.74
_exptl_absorpt_coefficient_mu 4.899
_exptl_absorpt_correction_T_max 0.2794
_exptl_absorpt_correction_T_min 0.2149
_exptl_absorpt_correction_type multi-scan
_exptl_absorpt_process_details 'PLATON, A L Spek, Acta Cryst., Sect. A, 1990, 46, C34.'
_exptl_crystal_colour colourless
_exptl_crystal_density_diffrn 2.267
_exptl_crystal_density_method 'not measured'
_exptl_crystal_description block
_exptl_crystal_F_000 200
_exptl_crystal_size_max 0.38
_exptl_crystal_size_mid 0.26
_exptl_crystal_size_min 0.17
_refine_diff_density_max 0.538
_refine_diff_density_min -0.869
_refine_diff_density_rms 0.137
_refine_ls_extinction_method none
_refine_ls_goodness_of_fit_ref 1.055
_refine_ls_hydrogen_treatment noref
_refine_ls_matrix_type full
_refine_ls_number_parameters 28
_refine_ls_number_reflns 706
_refine_ls_number_restraints 0
_refine_ls_restrained_S_all 1.055
_refine_ls_R_factor_all 0.0292
_refine_ls_R_factor_gt 0.0266
_refine_ls_shift/su_max 0.000
_refine_ls_shift/su_mean 0.000
_refine_ls_structure_factor_coef Fsqd
_refine_ls_weighting_details 'w=1/[\s^2^(Fo^2^)+(0.0330P)^2^+0.120P] where P=(Fo^2^+2Fc^2^)/3'
_refine_ls_weighting_scheme calc
_refine_ls_wR_factor_gt 0.0683
_refine_ls_wR_factor_ref 0.0694
_reflns_number_gt 650
_reflns_number_total 706
_reflns_threshold_expression >2sigma(I)
_cod_data_source_file b302985a.txt
_cod_data_source_block tesn_1-thia-4-telluracyclohexane
_cod_original_cell_volume 316.13(16)
_cod_original_sg_symbol_H-M 'P 21/n'
_cod_database_code 7012958

loop_
_symmetry_equiv_pos_as_xyz
'x, y, z'
'x+1/2, -y+1/2, z+1/2'
'-x, -y, -z'
'-x-1/2, y-1/2, -z-1/2'

loop_
_atom_site_label
_atom_site_type_symbol
_atom_site_fract_x
_atom_site_fract_y
_atom_site_fract_z
_atom_site_U_iso_or_equiv
_atom_site_adp_type
_atom_site_occupancy
_atom_site_calc_flag
_atom_site_refinement_flags
_atom_site_disorder_assembly
_atom_site_disorder_group
S1 S 0.22738(3) 0.17201(4) 0.04746(3) 0.02871(17) Uani 0.50 d P . .
Te1 Te 0.22738(3) 0.17201(4) 0.04746(3) 0.02871(17) Uani 0.50 d P . .
C1 C -0.0133(5) 0.1831(4) 0.1609(4) 0.0366(7) Uani 1 d . . .
C2 C 0.1912(4) -0.1495(5) -0.0505(4) 0.0363(7) Uani 1 d . . .
H1A H -0.0090 0.0585 0.2483 0.059 Uiso 1 calc . . .
H1B H -0.0211 0.3383 0.2179 0.059 Uiso 1 calc . . .
H2A H 0.3024 -0.1862 -0.1163 0.059 Uiso 1 calc . . .
H2B H 0.1908 -0.2661 0.0420 0.059 Uiso 1 calc . . .

loop_
_atom_site_aniso_label
_atom_site_aniso_U_11
_atom_site_aniso_U_22
_atom_site_aniso_U_33
_atom_site_aniso_U_23
_atom_site_aniso_U_13
_atom_site_aniso_U_12
S1 0.0243(2) 0.0256(2) 0.0363(2) -0.00355(9) 0.00278(15) -0.00492(8)
Te1 0.0243(2) 0.0256(2) 0.0363(2) -0.00355(9) 0.00278(15) -0.00492(8)
C1 0.062(2) 0.0236(14) 0.0240(14) -0.0076(9) -0.0016(14) 0.0039(11)
C2 0.0291(16) 0.0402(16) 0.0408(17) 0.0056(12) 0.0105(13) 0.0152(11)

loop_
_atom_type_symbol
_atom_type_description
_atom_type_scat_dispersion_real
_atom_type_scat_dispersion_imag
_atom_type_scat_source
C C 0.0033 0.0016 'International Tables Vol C Tables 4.2.6.8 and 6.1.1.4'
H H 0.0000 0.0000 'International Tables Vol C Tables 4.2.6.8 and 6.1.1.4'
S S 0.1246 0.1234 'International Tables Vol C Tables 4.2.6.8 and 6.1.1.4'
Te Te -0.5308 1.6751 'International Tables Vol C Tables 4.2.6.8 and 6.1.1.4'

loop_
_geom_angle_atom_site_label_1
_geom_angle_atom_site_label_2
_geom_angle_atom_site_label_3
_geom_angle
_geom_angle_site_symmetry_1
_geom_angle_site_symmetry_3
_geom_angle_publ_flag
C1 S1 C2 96.86(12) . . ?
C1 Te1 C2 96.86(12) . . ?
C2 C1 S1 115.6(2) 3 . ?
C2 C1 Te1 115.6(2) 3 . ?
C2 C1 H1A 108.4 3 . ?
S1 C1 H1A 108.4 . . ?
C2 C1 H1B 108.4 3 . ?
S1 C1 H1B 108.4 . . ?
H1A C1 H1B 107.5 . . ?
C1 C2 S1 115.48(18) 3 . ?
C1 C2 Te1 115.48(18) 3 . ?
C1 C2 H2A 108.4 3 . ?
S1 C2 H2A 108.4 . . ?
C1 C2 H2B 108.4 3 . ?
S1 C2 H2B 108.4 . . ?
H2A C2 H2B 107.4 . . ?

loop_
_geom_bond_atom_site_label_1
_geom_bond_atom_site_label_2
_geom_bond_distance
_geom_bond_site_symmetry_2
_geom_bond_publ_flag
S1 C1 1.969(4) . ?
S1 C2 1.984(3) . ?
Te1 C1 1.969(4) . ?
Te1 C2 1.984(3) . ?
C1 C2 1.496(5) 3 ?
C1 H1A 0.9898 . ?
C1 H1B 0.9897 . ?
C2 C1 1.496(5) 3 ?
C2 H2A 0.9905 . ?
C2 H2B 0.9900 . ?

loop_
_geom_torsion_atom_site_label_1
_geom_torsion_atom_site_label_2
_geom_torsion_atom_site_label_3
_geom_torsion_atom_site_label_4
_geom_torsion
_geom_torsion_site_symmetry_1
_geom_torsion_site_symmetry_2
_geom_torsion_site_symmetry_3
_geom_torsion_site_symmetry_4
_geom_torsion_publ_flag
C2 S1 C1 C2 -57.5(2) . . . 3 ?
C1 S1 C2 C1 57.4(3) . . . 3 ?
C2 Te1 C1 C2 -57.5(2) . . . 3 ?
C1 Te1 C2 C1 57.4(3) . . . 3 ?
